data_2004845
loop_
_publ_author_name
'Vrielink, A.'
'Obel-Jorgensen, A.'
'Codding, P. W.'

_publ_section_title
;
 Hippuryl-<small>L</small>-histidyl-<small>L</small>-leucine, a
 Substrate for Angiotensin Converting Enzyme
;
_journal_issue 5
_journal_name_full 'Acta Crystallographica Section C'
_journal_page_first 1300
_journal_page_last 1302
_journal_paper_doi 10.1107/S0108270195016180
_journal_volume 52
_journal_year 1996
_chemical_formula_moiety 'C21 H27 N5 O5, 5H2 O'
_chemical_formula_sum 'C21 H37 N5 O10'
_chemical_formula_weight 519.56
_chemical_name_systematic Hippuryl-L-Histidyl-L-Leucine
_space_group_IT_number 19
_symmetry_cell_setting orthorhombic
_symmetry_space_group_name_Hall 'P 2ac 2ab'
_symmetry_space_group_name_H-M 'P 21 21 21'
_cell_angle_alpha 90.00
_cell_angle_beta 90.00
_cell_angle_gamma 90.00
_cell_formula_units_Z 4
_cell_length_a 10.055(2)
_cell_length_b 14.974(4)
_cell_length_c 17.825(5)
_cell_measurement_reflns_used 25
_cell_measurement_temperature 293(2)
_cell_measurement_theta_max 16.4
_cell_measurement_theta_min 8.7
_cell_volume 2683.8(12)
_computing_cell_refinement 'TEXSAN (Molecular Structure Corporation, 1993)'
_computing_data_collection 'DATCOL for CAD-4 (Enraf-Nonius, 1981)'
_computing_data_reduction TEXSAN
_computing_molecular_graphics 'ORTEPII (Johnson, 1971)'
_computing_publication_material SHELXL93
_computing_structure_refinement 'SHELXL93 (Sheldrick, 1993)'
_computing_structure_solution 'SHELXS86 (Sheldrick, 1985)'
_diffrn_ambient_temperature 293(2)
_diffrn_measurement_device 'Enraf-Nonius CAD4F diffractometer'
_diffrn_measurement_method '\w/2\q scans'
_diffrn_radiation_monochromator graphite
_diffrn_radiation_source 'fine-focus sealed tube'
_diffrn_radiation_type MoK\a
_diffrn_radiation_wavelength 0.71069
_diffrn_reflns_av_R_equivalents 0.0359
_diffrn_reflns_av_sigmaI/netI 0.0931
_diffrn_reflns_limit_h_max 10
_diffrn_reflns_limit_h_min -10
_diffrn_reflns_limit_k_max 16
_diffrn_reflns_limit_k_min 0
_diffrn_reflns_limit_l_max 19
_diffrn_reflns_limit_l_min 0
_diffrn_reflns_number 4726
_diffrn_reflns_theta_max 22.43
_diffrn_reflns_theta_min 1.78
_diffrn_standards_decay_% 4
_diffrn_standards_interval_time 30
_diffrn_standards_number 3
_exptl_absorpt_coefficient_mu 0.102
_exptl_absorpt_correction_type none
_exptl_crystal_colour colorless
_exptl_crystal_density_diffrn 1.286
_exptl_crystal_density_meas ?
_exptl_crystal_description platelet
_exptl_crystal_F_000 1112
_exptl_crystal_size_max 0.4
_exptl_crystal_size_mid 0.3
_exptl_crystal_size_min 0.1
_refine_diff_density_max .189
_refine_diff_density_min -.202
_refine_ls_abs_structure_details 'Flack H D (1983)'
_refine_ls_abs_structure_Flack -2.(3)
_refine_ls_extinction_method none
_refine_ls_goodness_of_fit_all 0.986
_refine_ls_goodness_of_fit_obs 0.986
_refine_ls_hydrogen_treatment noref
_refine_ls_matrix_type full
_refine_ls_number_parameters 325
_refine_ls_number_reflns 3463
_refine_ls_number_restraints 0
_refine_ls_restrained_S_all 1.004
_refine_ls_restrained_S_obs 0.986
_refine_ls_R_factor_all 0.1192
_refine_ls_R_factor_obs 0.0671
_refine_ls_shift/esd_max 0.019
_refine_ls_shift/esd_mean 0.003
_refine_ls_structure_factor_coef Fsqd
_refine_ls_weighting_scheme
;
calc w = 1/[\s^2^(Fo^2^)+(0.1000P)^2^]
with P=(Fo^2^+2Fc^2^)/3
;
_refine_ls_wR_factor_all 0.1885
_refine_ls_wR_factor_obs 0.1521
_reflns_number_observed 2418
_reflns_number_total 3467
_reflns_observed_criterion >2sigma(I)
_cod_data_source_file bk1197.cif
_cod_data_source_block Hip-L-His-L-Leu
_cod_depositor_comments
;
The following automatic conversions were performed:

'_exptl_crystal_density_meas' value 'not measured' was changed to '?'
- the value is perceived as not measured.

Automatic conversion script
Id: cif_fix_values 3008 2015-01-20 13:52:24Z robertas 
;
_cod_database_code 2004845

loop_
_symmetry_equiv_pos_as_xyz
'x, y, z'
'-x+1/2, -y, z+1/2'
'-x, y+1/2, -z+1/2'
'x+1/2, -y+1/2, -z'

loop_
_atom_site_aniso_label
_atom_site_aniso_U_11
_atom_site_aniso_U_22
_atom_site_aniso_U_33
_atom_site_aniso_U_12
_atom_site_aniso_U_13
_atom_site_aniso_U_23
O' 0.043(3) 0.038(3) 0.091(4) -0.001(3) 0.023(3) -0.017(3)
O" 0.065(3) 0.064(4) 0.084(4) -0.006(3) 0.043(3) -0.010(3)
C3' 0.033(4) 0.044(5) 0.050(4) -0.011(4) 0.003(3) -0.005(4)
C3A 0.034(4) 0.042(4) 0.037(4) -0.003(3) 0.008(3) -0.003(3)
C3B 0.034(4) 0.042(4) 0.057(4) -0.005(3) 0.006(3) -0.004(3)
C3G 0.062(5) 0.048(5) 0.088(6) -0.002(4) 0.026(5) -0.019(5)
C3D1 0.141(10) 0.078(7) 0.182(12) 0.065(7) -0.070(10) -0.027(8)
C3D2 0.137(9) 0.061(6) 0.135(9) -0.003(6) -0.009(8) -0.046(6)
N3 0.025(3) 0.047(3) 0.036(3) -0.003(2) 0.000(3) -0.002(3)
O2 0.037(3) 0.083(4) 0.039(3) -0.011(3) -0.002(2) -0.001(3)
C2' 0.034(4) 0.034(4) 0.029(3) 0.006(3) -0.002(3) -0.007(3)
C2A 0.027(3) 0.040(4) 0.036(3) 0.004(3) 0.001(3) -0.005(3)
C2B 0.037(4) 0.042(4) 0.034(3) 0.003(3) -0.001(3) 0.007(3)
C2G 0.034(4) 0.030(3) 0.043(4) 0.002(3) -0.004(3) 0.000(3)
C2D 0.041(4) 0.045(4) 0.070(5) -0.008(4) 0.004(4) 0.007(4)
N2D 0.039(3) 0.040(3) 0.052(3) -0.007(3) 0.005(3) -0.009(3)
C2E 0.047(5) 0.050(4) 0.056(4) 0.001(4) 0.000(4) -0.012(4)
N2E 0.046(4) 0.049(4) 0.060(4) 0.005(3) -0.012(3) -0.016(3)
N2 0.026(3) 0.051(3) 0.028(3) -0.001(3) 0.002(2) 0.004(3)
O1 0.038(3) 0.062(3) 0.037(3) -0.001(2) 0.001(2) 0.004(2)
C1' 0.031(4) 0.032(3) 0.041(4) 0.004(3) 0.004(3) 0.004(3)
C1A 0.040(4) 0.047(4) 0.051(4) 0.006(4) 0.005(3) 0.008(3)
N1 0.028(3) 0.049(4) 0.052(3) 0.001(3) 0.013(3) -0.007(3)
O11 0.046(3) 0.059(3) 0.074(3) 0.007(3) 0.018(3) -0.010(3)
C11 0.024(4) 0.060(5) 0.053(4) 0.003(4) 0.001(3) -0.011(4)
C12 0.033(4) 0.058(5) 0.049(4) 0.003(4) -0.001(3) 0.008(4)
C13 0.057(5) 0.073(5) 0.045(4) -0.008(4) 0.003(4) 0.004(4)
C14 0.072(6) 0.070(6) 0.066(5) 0.007(5) 0.027(5) 0.016(5)
C15 0.065(6) 0.057(5) 0.095(7) -0.005(5) 0.033(6) 0.020(5)
C16 0.051(5) 0.043(5) 0.115(8) -0.009(4) -0.010(5) 0.005(5)
C17 0.045(5) 0.045(4) 0.072(5) 0.008(4) -0.003(4) 0.000(4)
OW1 0.060(4) 0.069(4) 0.141(5) 0.012(3) -0.025(4) 0.008(4)
OW2 0.129(5) 0.083(4) 0.052(3) 0.021(4) -0.023(3) -0.009(3)
OW3 0.071(4) 0.087(4) 0.057(3) -0.016(3) -0.005(3) -0.016(3)
OW4 0.082(4) 0.111(5) 0.083(4) -0.022(4) -0.012(3) 0.004(4)
OW5 0.063(4) 0.146(6) 0.069(3) -0.011(4) -0.013(3) 0.023(4)

loop_
_atom_site_label
_atom_site_occupancy
_atom_site_fract_x
_atom_site_fract_y
_atom_site_fract_z
_atom_site_U_iso_or_equiv
_atom_site_thermal_displace_type
_atom_site_calc_flag
_atom_site_refinement_flags
_atom_site_type_symbol
O' 1 0.2830(5) -0.0767(3) 0.0235(3) 0.0576(14) Uani d . O
O" 1 0.4149(5) 0.0224(3) -0.0272(3) 0.071(2) Uani d . O
C3' 1 0.3148(6) 0.0015(5) 0.0086(4) 0.042(2) Uani d . C
C3A 1 0.2270(6) 0.0790(4) 0.0370(3) 0.038(2) Uani d . C
H3A 1 0.1743(6) 0.1002(4) -0.0057(3) 0.045 Uiso calc R H
C3B 1 0.3072(6) 0.1570(4) 0.0654(4) 0.044(2) Uani d . C
H3B1 1 0.3691(6) 0.1744(4) 0.0263(4) 0.053 Uiso calc R H
H3B2 1 0.3595(6) 0.1368(4) 0.1079(4) 0.053 Uiso calc R H
C3G 1 0.2305(8) 0.2393(5) 0.0893(5) 0.066(2) Uani d . C
H3G 1 0.1623(8) 0.2213(5) 0.1256(5) 0.079 Uiso calc R H
C3D1 1 0.1635(12) 0.2823(7) 0.0238(7) 0.134(5) Uani d . C
H3D1 1 0.2295(11) 0.3040(54) -0.0106(25) 0.201 Uiso calc R H
H3D2 1 0.1100(74) 0.3313(41) 0.0409(8) 0.201 Uiso calc R H
H3D3 1 0.1080(71) 0.2393(19) -0.0011(32) 0.201 Uiso calc R H
C3D2 1 0.3228(10) 0.3059(6) 0.1268(6) 0.111(4) Uani d . C
H3D4 1 0.3709(56) 0.2768(14) 0.1664(29) 0.167 Uiso calc R H
H3D5 1 0.2716(13) 0.3542(26) 0.1472(37) 0.167 Uiso calc R H
H3D6 1 0.3845(50) 0.3288(38) 0.0905(12) 0.167 Uiso calc R H
N3 1 0.1344(5) 0.0489(3) 0.0942(3) 0.0358(13) Uani d . N
O2 1 -0.0436(4) 0.0267(3) 0.0188(2) 0.0531(13) Uani d . O
C2' 1 0.0085(6) 0.0260(4) 0.0804(3) 0.0323(15) Uani d . C
C2A 1 -0.0646(6) -0.0113(4) 0.1501(3) 0.0344(15) Uani d . C
H2A 1 -0.0455(6) 0.0281(4) 0.1927(3) 0.041 Uiso calc R H
C2B 1 -0.0177(6) -0.1055(4) 0.1704(3) 0.038(2) Uani d . C
H2B1 1 0.0743(6) -0.1021(4) 0.1865(3) 0.045 Uiso calc R H
H2B2 1 -0.0696(6) -0.1263(4) 0.2128(3) 0.045 Uiso calc R H
C2G 1 -0.0274(6) -0.1731(4) 0.1096(3) 0.0356(15) Uani d . C
C2D 1 -0.1134(7) -0.2407(5) 0.0983(4) 0.052(2) Uani d . C
H2D 1 -0.1852(7) -0.2549(5) 0.1289(4) 0.062 Uiso calc R H
N2D 1 0.0617(5) -0.1775(3) 0.0509(3) 0.0436(14) Uani d . N
C2E 1 0.0295(7) -0.2451(5) 0.0077(4) 0.051(2) Uani d . C
H2E 1 0.0753(7) -0.2621(5) -0.0353(4) 0.061 Uiso calc R H
N2E 1 -0.0776(6) -0.2852(4) 0.0342(3) 0.052(2) Uani d . N
N2 1 -0.2067(5) -0.0074(3) 0.1351(2) 0.0348(12) Uani d . N
H2 1 -0.2263 0.0011 0.0936 0.042 Uiso d . H
O1 1 -0.2633(4) -0.0118(3) 0.2574(2) 0.0458(11) Uani d . O
C1' 1 -0.2949(6) -0.0049(4) 0.1918(3) 0.0348(14) Uani d . C
C1A 1 -0.4379(6) 0.0135(4) 0.1667(4) 0.046(2) Uani d . C
H1A1 1 -0.4570(6) 0.0765(4) 0.1734(4) 0.055 Uiso calc R H
H1A2 1 -0.4460(6) 0.0001(4) 0.1137(4) 0.055 Uiso calc R H
N1 1 -0.5357(5) -0.0386(4) 0.2080(3) 0.0429(14) Uani d . N
O11 1 -0.4565(5) -0.1673(3) 0.1613(3) 0.0596(14) Uani d . O
C11 1 -0.5409(6) -0.1271(5) 0.1992(4) 0.045(2) Uani d . C
C12 1 -0.6547(6) -0.1744(5) 0.2365(4) 0.047(2) Uani d . C
C13 1 -0.7057(7) -0.1470(5) 0.3051(4) 0.058(2) Uani d . C
H13 1 -0.6672(7) -0.0991(5) 0.3303(4) 0.070 Uiso calc R H
C14 1 -0.8145(8) -0.1912(6) 0.3365(5) 0.069(2) Uani d . C
H14 1 -0.8508(8) -0.1719(6) 0.3817(5) 0.083 Uiso calc R H
C15 1 -0.8663(8) -0.2625(6) 0.3003(5) 0.072(2) Uani d . C
H15 1 -0.9373(8) -0.2930(6) 0.3218(5) 0.087 Uiso calc R H
C16 1 -0.8166(8) -0.2912(5) 0.2322(5) 0.070(2) Uani d . C
H16 1 -0.8555(8) -0.3394(5) 0.2077(5) 0.083 Uiso calc R H
C17 1 -0.7086(7) -0.2480(5) 0.2005(4) 0.054(2) Uani d . C
H17 1 -0.6726(7) -0.2682(5) 0.1556(4) 0.065 Uiso calc R H
HN1 1 -0.6075 -0.0060 0.2414 0.065 Uiso d . H
HN3 1 0.1643 0.0444 0.1542 0.065 Uiso d . H
HN2D 1 0.1468 -0.1351 0.0423 0.065 Uiso d . H
HN2E 1 -0.1210 -0.3475 -0.0051 0.065 Uiso d . H
OW1 1 -0.3909(5) -0.3427(4) 0.1749(4) 0.090(2) Uani d . O
OW2 1 -0.0957(6) -0.0522(4) -0.1183(3) 0.088(2) Uani d . O
OW3 1 0.2120(5) 0.0616(4) 0.2493(3) 0.072(2) Uani d . O
OW4 1 -0.3265(6) -0.0666(4) -0.0074(3) 0.092(2) Uani d . O
OW5 1 -0.0071(5) 0.0173(5) 0.3339(3) 0.093(2) Uani d . O
H1W1 1 -0.4340 -0.2750 0.1660 0.111 Uiso d . H
H2W1 1 -0.4700 -0.3977 0.1784 0.111 Uiso d . H
H1W2 1 -0.0848 -0.0069 -0.1587 0.111 Uiso d . H
H2W2 1 -0.0714 -0.0020 -0.0819 0.111 Uiso d . H
H1W3 1 0.1396 0.0719 0.2762 0.111 Uiso d . H
H2W3 1 0.2697 0.1132 0.2696 0.111 Uiso d . H
H1W4 1 -0.3312 -0.0096 -0.0079 0.111 Uiso d . H
H2W4 1 -0.2508 -0.1141 -0.0354 0.111 Uiso d . H
H1W5 1 0.0379 -0.0114 0.3772 0.111 Uiso d . H
H2W5 1 -0.1098 0.0144 0.3208 0.111 Uiso d . H

loop_
_atom_type_symbol
_atom_type_description
_atom_type_scat_dispersion_real
_atom_type_scat_dispersion_imag
_atom_type_scat_source
C C .0033 .0016 'International Tables Vol C Tables 4.2.6.8 and 6.1.1.4'
H H .0000 .0000 'International Tables Vol C Tables 4.2.6.8 and 6.1.1.4'
N N .0061 .0033 'International Tables Vol C Tables 4.2.6.8 and 6.1.1.4'
O O .0106 .0060 'International Tables Vol C Tables 4.2.6.8 and 6.1.1.4'

loop_
_geom_angle_atom_site_label_1
_geom_angle_atom_site_label_2
_geom_angle_atom_site_label_3
_geom_angle
_geom_angle_publ_flag
O" C3' O' 124.1(6) yes
O" C3' C3A 116.5(6) yes
O' C3' C3A 119.4(6) yes
N3 C3A C3B 110.3(5) yes
N3 C3A C3' 111.3(5) yes
C3B C3A C3' 112.7(5) yes
N3 C3A H3A 107.4(3) no
C3B C3A H3A 107.4(4) no
C3' C3A H3A 107.4(3) no
C3A C3B C3G 116.9(6) yes
C3A C3B H3B1 108.1(3) no
C3G C3B H3B1 108.1(4) no
C3A C3B H3B2 108.1(4) no
C3G C3B H3B2 108.1(4) no
H3B1 C3B H3B2 107.3 no
C3D1 C3G C3B 111.1(7) yes
C3D1 C3G C3D2 109.7(8) yes
C3B C3G C3D2 110.3(7) yes
C3D1 C3G H3G 108.6(6) no
C3B C3G H3G 108.6(4) no
C3D2 C3G H3G 108.6(5) no
C3G C3D1 H3D1 109.5(6) no
C3G C3D1 H3D2 109.5(5) no
H3D1 C3D1 H3D2 109.5 no
C3G C3D1 H3D3 109.5(5) no
H3D1 C3D1 H3D3 109.5 no
H3D2 C3D1 H3D3 109.5 no
C3G C3D2 H3D4 109.5(5) no
C3G C3D2 H3D5 109.5(5) no
H3D4 C3D2 H3D5 109.5 no
C3G C3D2 H3D6 109.5(5) no
H3D4 C3D2 H3D6 109.5 no
H3D5 C3D2 H3D6 109.5 no
C2' N3 C3A 123.9(5) yes
C2' N3 HN3 114.8(5) no
C3A N3 HN3 121.4(4) no
O2 C2' N3 125.0(6) yes
O2 C2' C2A 121.5(5) yes
N3 C2' C2A 113.2(5) yes
N2 C2A C2B 112.5(5) yes
N2 C2A C2' 107.7(5) yes
C2B C2A C2' 112.1(5) yes
N2 C2A H2A 108.2(3) no
C2B C2A H2A 108.2(3) no
C2' C2A H2A 108.2(3) no
C2G C2B C2A 115.8(5) yes
C2G C2B H2B1 108.3(3) no
C2A C2B H2B1 108.3(3) no
C2G C2B H2B2 108.3(3) no
C2A C2B H2B2 108.3(3) no
H2B1 C2B H2B2 107.4 no
C2D C2G N2D 105.6(5) yes
C2D C2G C2B 131.5(6) yes
N2D C2G C2B 122.9(5) yes
C2G C2D N2E 108.8(6) yes
C2G C2D H2D 125.6(4) no
N2E C2D H2D 125.6(4) no
C2E N2D C2G 108.7(5) yes
C2E N2D HN2D 124.6(6) no
C2G N2D HN2D 126.6(5) no
N2D C2E N2E 110.0(6) yes
N2D C2E H2E 125.0(4) no
N2E C2E H2E 125.0(4) no
C2E N2E C2D 106.9(6) yes
C2E N2E HN2E 115.2(6) no
C2D N2E HN2E 137.8(6) no
C1' N2 C2A 120.7(5) yes
C1' N2 H2 122.9(5) no
C2A N2 H2 115.6(5) no
O1 C1' N2 123.1(5) yes
O1 C1' C1A 122.8(5) yes
N2 C1' C1A 113.9(5) yes
N1 C1A C1' 113.0(5) yes
N1 C1A H1A1 109.0(3) no
C1' C1A H1A1 109.0(4) no
N1 C1A H1A2 109.0(3) no
C1' C1A H1A2 109.0(3) no
H1A1 C1A H1A2 107.8 no
C11 N1 C1A 120.0(5) yes
C11 N1 HN1 119.8(5) no
C1A N1 HN1 120.0(5) no
O11 C11 N1 121.3(6) yes
O11 C11 C12 122.2(6) yes
N1 C11 C12 116.5(6) yes
C17 C12 C13 119.9(7) no
C17 C12 C11 118.0(6) no
C13 C12 C11 122.1(7) no
C12 C13 C14 120.1(7) no
C12 C13 H13 119.9(4) no
C14 C13 H13 119.9(5) no
C15 C14 C13 119.0(8) no
C15 C14 H14 120.5(5) no
C13 C14 H14 120.5(5) no
C14 C15 C16 121.7(8) no
C14 C15 H15 119.1(5) no
C16 C15 H15 119.1(5) no
C15 C16 C17 119.8(8) no
C15 C16 H16 120.1(5) no
C17 C16 H16 120.1(5) no
C12 C17 C16 119.4(7) no
C12 C17 H17 120.3(4) no
C16 C17 H17 120.3(5) no
H1W1 OW1 H2W1 113.0(4) no
H1W2 OW2 H2W2 86.1(5) no
H1W3 OW3 H2W3 98.1(4) no
H1W4 OW4 H2W4 130.4(6) no
H1W5 OW5 H2W5 126.7(6) no

loop_
_geom_bond_atom_site_label_1
_geom_bond_atom_site_label_2
_geom_bond_distance
_geom_bond_publ_flag
O' C3' 1.242(7) yes
O" C3' 1.232(7) yes
C3' C3A 1.543(9) yes
C3A N3 1.453(7) yes
C3A C3B 1.508(8) yes
C3A H3A 0.98 no
C3B C3G 1.515(9) yes
C3B H3B1 0.97 no
C3B H3B2 0.97 no
C3G C3D1 1.494(12) yes
C3G C3D2 1.518(11) yes
C3G H3G 0.98 no
C3D1 H3D1 0.96 no
C3D1 H3D2 0.96 no
C3D1 H3D3 0.96 no
C3D2 H3D4 0.96 no
C3D2 H3D5 0.96 no
C3D2 H3D6 0.96 no
N3 C2' 1.335(7) yes
N3 HN3 1.112(5) no
O2 C2' 1.217(7) yes
C2' C2A 1.549(8) yes
C2A N2 1.454(7) yes
C2A C2B 1.531(8) yes
C2A H2A 0.98 no
C2B C2G 1.487(8) yes
C2B H2B1 0.97 no
C2B H2B2 0.97 no
C2G C2D 1.346(8) yes
C2G N2D 1.380(7) yes
C2D N2E 1.371(9) yes
C2D H2D 0.93 no
N2D C2E 1.312(8) yes
N2D HN2D 1.076(5) no
C2E N2E 1.321(9) yes
C2E H2E 0.93 no
N2E HN2E 1.245(5) no
N2 C1' 1.345(7) yes
N2 H2 0.776(4) no
O1 C1' 1.217(7) yes
C1' C1A 1.531(8) yes
C1A N1 1.454(7) yes
C1A H1A1 0.97 no
C1A H1A2 0.97 no
N1 C11 1.335(8) yes
N1 HN1 1.056(5) no
O11 C11 1.241(7) yes
C11 C12 1.502(9) yes
C12 C17 1.384(9) no
C12 C13 1.389(9) no
C13 C14 1.395(10) no
C13 H13 0.93 no
C14 C15 1.352(11) no
C14 H14 0.93 no
C15 C16 1.381(11) no
C15 H15 0.93 no
C16 C17 1.384(10) no
C16 H16 0.93 no
C17 H17 0.93 no
OW1 H1W1 1.114(5) no
OW1 H2W1 1.147(6) no
OW2 H1W2 0.996(5) no
OW2 H2W2 1.022(5) no
OW3 H1W3 0.886(5) no
OW3 H2W3 1.032(5) no
OW4 H1W4 0.854(7) no
OW4 H2W4 1.155(6) no
OW5 H1W5 0.993(5) no
OW5 H2W5 1.060(5) no

loop_
_cod_related_entry_id
_cod_related_entry_database
_cod_related_entry_code
1 ChemSpider 21186918
